data_7049991
loop_
_publ_author_name
'Chiu, Cheng-Chang'
'Lee, Gene-Hsiang'
'Lin, Tien-Sung'
'Peng, Shie-Ming'

_publ_section_title
;
 Ligand Effects on the Structure, Mixed-valence Sites and Magnetic
 Properties of Novel Pentanickel String Complexes
;
_journal_name_full 'Dalton Transactions'
_journal_paper_doi 10.1039/C9DT01363F
_journal_year 2019
_chemical_formula_sum 'C109.5 H87 Cl11 F6 N20 Ni5 O8 P S4'
_chemical_formula_weight 2767.70
_space_group_crystal_system triclinic
_space_group_IT_number 2
_space_group_name_Hall '-P 1'
_space_group_name_H-M_alt 'P -1'
_symmetry_space_group_name_Hall '-P 1'
_symmetry_space_group_name_H-M 'P -1'
_atom_sites_solution_hydrogens geom
_audit_creation_method SHELXL-2014/7
_audit_update_record
;
2018-06-15 deposited with the CCDC.    2019-05-08 downloaded from the CCDC.
;
_cell_angle_alpha 73.6370(14)
_cell_angle_beta 76.3465(16)
_cell_angle_gamma 76.0990(18)
_cell_formula_units_Z 2
_cell_length_a 16.4220(7)
_cell_length_b 16.8719(8)
_cell_length_c 22.4552(10)
_cell_measurement_reflns_used 9711
_cell_measurement_temperature 150(2)
_cell_measurement_theta_max 27.52
_cell_measurement_theta_min 2.51
_cell_volume 5699.4(4)
_computing_cell_refinement 'Bruker SAINT'
_computing_data_collection 'Bruker APEX3'
_computing_data_reduction 'Bruker SAINT'
_computing_molecular_graphics 'Bruker SHELXTL'
_computing_publication_material 'Bruker SHELXTL'
_computing_structure_refinement 'SHELXL-2014/7 (Sheldrick, 2014)'
_computing_structure_solution 'SHELXS-97 (Sheldrick 2008)'
_diffrn_ambient_temperature 150(2)
_diffrn_measured_fraction_theta_full 0.998
_diffrn_measured_fraction_theta_max 0.997
_diffrn_measurement_device_type 'Bruker D8 VENTURE'
_diffrn_measurement_method '\f and \w scans'
_diffrn_radiation_type MoK\a
_diffrn_radiation_wavelength 0.71073
_diffrn_reflns_av_R_equivalents 0.0282
_diffrn_reflns_av_unetI/netI 0.0422
_diffrn_reflns_Laue_measured_fraction_full 0.998
_diffrn_reflns_Laue_measured_fraction_max 0.997
_diffrn_reflns_limit_h_max 21
_diffrn_reflns_limit_h_min -21
_diffrn_reflns_limit_k_max 21
_diffrn_reflns_limit_k_min -21
_diffrn_reflns_limit_l_max 29
_diffrn_reflns_limit_l_min -29
_diffrn_reflns_number 47815
_diffrn_reflns_point_group_measured_fraction_full 0.998
_diffrn_reflns_point_group_measured_fraction_max 0.997
_diffrn_reflns_theta_full 25.242
_diffrn_reflns_theta_max 27.499
_diffrn_reflns_theta_min 2.080
_exptl_absorpt_coefficient_mu 1.232
_exptl_absorpt_correction_T_max 0.7456
_exptl_absorpt_correction_T_min 0.6746
_exptl_absorpt_correction_type multi-scan
_exptl_absorpt_process_details 'SADABS (Bruker, 2016)'
_exptl_crystal_colour brown
_exptl_crystal_density_diffrn 1.613
_exptl_crystal_description plate
_exptl_crystal_F_000 2816
_exptl_crystal_size_max 0.251
_exptl_crystal_size_mid 0.222
_exptl_crystal_size_min 0.029
_refine_diff_density_max 1.691
_refine_diff_density_min -1.520
_refine_diff_density_rms 0.121
_refine_ls_extinction_method none
_refine_ls_goodness_of_fit_ref 1.034
_refine_ls_hydrogen_treatment constr
_refine_ls_matrix_type full
_refine_ls_number_parameters 1554
_refine_ls_number_reflns 26098
_refine_ls_number_restraints 60
_refine_ls_restrained_S_all 1.044
_refine_ls_R_factor_all 0.0927
_refine_ls_R_factor_gt 0.0696
_refine_ls_shift/su_max 0.009
_refine_ls_shift/su_mean 0.000
_refine_ls_structure_factor_coef Fsqd
_refine_ls_weighting_details 'w=1/[\s^2^(Fo^2^)+(0.0975P)^2^+21.5144P] where P=(Fo^2^+2Fc^2^)/3'
_refine_ls_weighting_scheme calc
_refine_ls_wR_factor_gt 0.1867
_refine_ls_wR_factor_ref 0.2046
_reflns_Friedel_coverage 0.000
_reflns_number_gt 19485
_reflns_number_total 26098
_reflns_threshold_expression 'I > 2\s(I)'
_cod_data_source_file c9dt01363f2.cif
_cod_data_source_block ic18269
_cod_original_formula_sum 'C109.50 H87 Cl11 F6 N20 Ni5 O8 P S4'
_cod_database_code 7049991
_shelx_shelxl_version_number 2014/7
_shelx_space_group_comment
; 
The symmetry employed for this shelxl refinement is uniquely defined 
by the following loop, which should always be used as a source of 
symmetry information in preference to the above space-group names. 
They are only intended as comments. 
;
_shelx_estimated_absorpt_t_min 0.747
_shelx_estimated_absorpt_t_max 0.965

loop_
_space_group_symop_operation_xyz
'x, y, z'
'-x, -y, -z'

loop_
_atom_site_label
_atom_site_type_symbol
_atom_site_fract_x
_atom_site_fract_y
_atom_site_fract_z
_atom_site_U_iso_or_equiv
_atom_site_adp_type
_atom_site_occupancy
_atom_site_site_symmetry_order
_atom_site_calc_flag
_atom_site_refinement_flags_posn
_atom_site_refinement_flags_adp
_atom_site_refinement_flags_occupancy
_atom_site_disorder_assembly
_atom_site_disorder_group
Ni1 Ni 0.30234(3) 0.73638(3) 0.10114(2) 0.01897(12) Uani 1 1 d . . . . .
Ni2 Ni 0.27394(3) 0.62020(3) 0.18420(2) 0.01713(12) Uani 1 1 d . . . . .
Ni3 Ni 0.24674(3) 0.50645(3) 0.26681(2) 0.01657(12) Uani 1 1 d . . . . .
Ni4 Ni 0.22028(3) 0.39230(3) 0.34871(2) 0.01898(12) Uani 1 1 d . . . . .
Ni5 Ni 0.19633(4) 0.27584(3) 0.42817(2) 0.02124(13) Uani 1 1 d . . . . .
S1 S 0.35158(8) 0.17195(7) 0.48638(5) 0.0300(3) Uani 1 1 d . . . . .
S2 S 0.01410(8) 0.24874(7) 0.46377(5) 0.0296(3) Uani 1 1 d . . . . .
S3 S 0.15644(7) 0.87780(7) 0.07835(5) 0.0277(2) Uani 1 1 d . . . . .
S4 S 0.47963(7) 0.72428(6) 0.02912(5) 0.0229(2) Uani 1 1 d . . . . .
O1 O 0.3757(2) 0.1856(2) 0.53925(16) 0.0388(8) Uani 1 1 d . . . . .
O2 O 0.2826(2) 0.1269(2) 0.49999(16) 0.0365(8) Uani 1 1 d . . . . .
O3 O 0.0674(2) 0.2024(2) 0.50959(16) 0.0372(8) Uani 1 1 d . . . . .
O4 O -0.0666(3) 0.2958(2) 0.48583(17) 0.0415(9) Uani 1 1 d . . . . .
O5 O 0.1400(2) 0.9491(2) 0.10473(18) 0.0370(8) Uani 1 1 d . . . . .
O6 O 0.2210(2) 0.8767(2) 0.02239(16) 0.0346(8) Uani 1 1 d . . . . .
O7 O 0.4401(2) 0.81087(19) 0.02595(16) 0.0310(7) Uani 1 1 d . . . . .
O8 O 0.5001(2) 0.6969(2) -0.02892(14) 0.0302(7) Uani 1 1 d . . . . .
N1 N 0.3368(2) 0.7775(2) 0.16076(16) 0.0207(7) Uani 1 1 d . . . . .
N2 N 0.3414(2) 0.6465(2) 0.23029(16) 0.0210(7) Uani 1 1 d . . . . .
N3 N 0.3444(2) 0.5150(2) 0.29871(16) 0.0196(7) Uani 1 1 d . . . . .
N4 N 0.3382(2) 0.3844(2) 0.36828(16) 0.0204(7) Uani 1 1 d . . . . .
N5 N 0.3210(3) 0.2578(2) 0.43628(17) 0.0256(8) Uani 1 1 d . . . . .
N6 N 0.2663(2) 0.6833(2) 0.04876(16) 0.0216(7) Uani 1 1 d . . . . .
N7 N 0.2067(2) 0.5927(2) 0.13795(16) 0.0205(7) Uani 1 1 d . . . . .
N8 N 0.1514(2) 0.5030(2) 0.22965(16) 0.0191(7) Uani 1 1 d . . . . .
N9 N 0.1050(2) 0.4087(2) 0.32219(16) 0.0220(7) Uani 1 1 d . . . . .
N10 N 0.0744(3) 0.3058(2) 0.41071(17) 0.0264(8) Uani 1 1 d . . . . .
N11 N 0.1691(2) 0.3537(2) 0.48641(16) 0.0233(7) Uani 1 1 d . . . . .
N12 N 0.1686(2) 0.4724(2) 0.40440(16) 0.0216(7) Uani 1 1 d . . . . .
N13 N 0.1688(2) 0.5820(2) 0.31524(16) 0.0194(7) Uani 1 1 d . . . . .
N14 N 0.1750(2) 0.6894(2) 0.22231(16) 0.0188(7) Uani 1 1 d . . . . .
N15 N 0.1873(2) 0.7892(2) 0.12751(17) 0.0238(8) Uani 1 1 d . . . . .
N16 N 0.2287(2) 0.2040(2) 0.36511(17) 0.0253(8) Uani 1 1 d . . . . .
N17 N 0.2717(2) 0.3187(2) 0.28845(16) 0.0232(7) Uani 1 1 d . . . . .
N18 N 0.3252(2) 0.4310(2) 0.21827(15) 0.0199(7) Uani 1 1 d . . . . .
N19 N 0.3727(2) 0.5494(2) 0.14794(16) 0.0189(7) Uani 1 1 d . . . . .
N20 N 0.4142(2) 0.6716(2) 0.08307(16) 0.0214(7) Uani 1 1 d . . . . .
C1 C 0.3434(3) 0.8598(3) 0.1456(2) 0.0222(8) Uani 1 1 d . . . . .
H1 H 0.3323 0.8933 0.1055 0.027 Uiso 1 1 calc R U . . .
C2 C 0.3651(3) 0.8971(3) 0.1849(2) 0.0246(9) Uani 1 1 d . . . . .
C3 C 0.3789(3) 0.8463(3) 0.2448(2) 0.0293(10) Uani 1 1 d . . . . .
H3 H 0.3927 0.8699 0.2740 0.035 Uiso 1 1 calc R U . . .
C4 C 0.3724(3) 0.7634(3) 0.2609(2) 0.0276(9) Uani 1 1 d . . . . .
H4 H 0.3815 0.7296 0.3012 0.033 Uiso 1 1 calc R U . . .
C5 C 0.3523(3) 0.7282(3) 0.21757(19) 0.0205(8) Uani 1 1 d . . . . .
C6 C 0.3829(3) 0.5821(3) 0.27227(19) 0.0217(8) Uani 1 1 d . . . . .
C7 C 0.4638(3) 0.5826(3) 0.2838(2) 0.0296(10) Uani 1 1 d . . . . .
H7 H 0.4907 0.6297 0.2637 0.036 Uiso 1 1 calc R U . . .
C8 C 0.5030(3) 0.5157(3) 0.3235(2) 0.0310(10) Uani 1 1 d . . . . .
H8 H 0.5578 0.5153 0.3309 0.037 Uiso 1 1 calc R U . . .
C9 C 0.4618(3) 0.4466(3) 0.3540(2) 0.0271(9) Uani 1 1 d . . . . .
C10 C 0.3827(3) 0.4481(3) 0.34078(19) 0.0224(8) Uani 1 1 d . . . . .
C11 C 0.4959(3) 0.3751(3) 0.3983(2) 0.0323(10) Uani 1 1 d . . . . .
H11 H 0.5502 0.3714 0.4081 0.039 Uiso 1 1 calc R U . . .
C12 C 0.4518(3) 0.3129(3) 0.4264(2) 0.0330(11) Uani 1 1 d . . . . .
H12 H 0.4744 0.2656 0.4564 0.040 Uiso 1 1 calc R U . . .
C13 C 0.3710(3) 0.3178(3) 0.41098(19) 0.0242(9) Uani 1 1 d . . . . .
C14 C 0.3740(3) 0.9865(3) 0.1637(2) 0.0294(10) Uani 1 1 d . . . . .
C15 C 0.4366(3) 1.0136(3) 0.1816(3) 0.0377(12) Uani 1 1 d . . . . .
H15 H 0.4716 0.9748 0.2093 0.045 Uiso 1 1 calc R U . . .
C16 C 0.4484(4) 1.0960(3) 0.1597(3) 0.0463(14) Uani 1 1 d . . . . .
H16 H 0.4912 1.1139 0.1719 0.056 Uiso 1 1 calc R U . . .
C17 C 0.3961(4) 1.1528(3) 0.1190(3) 0.0467(15) Uani 1 1 d . . . . .
H17 H 0.4041 1.2094 0.1031 0.056 Uiso 1 1 calc R U . . .
C18 C 0.3339(5) 1.1273(3) 0.1022(2) 0.0468(15) Uani 1 1 d . . . . .
H18 H 0.2983 1.1664 0.0752 0.056 Uiso 1 1 calc R U . . .
C19 C 0.3224(4) 1.0439(3) 0.1245(2) 0.0362(11) Uani 1 1 d . . . . .
H19 H 0.2788 1.0266 0.1127 0.043 Uiso 1 1 calc R U . . .
C20 C 0.4446(3) 0.1171(3) 0.4455(2) 0.0374(12) Uani 1 1 d . . . . .
C21 C 0.5215(4) 0.0975(4) 0.4677(3) 0.0509(15) Uani 1 1 d . . . . .
H21 H 0.5242 0.1133 0.5045 0.061 Uiso 1 1 calc R U . . .
C22 C 0.5931(4) 0.0553(4) 0.4359(4) 0.063(2) Uani 1 1 d . . . . .
H22 H 0.6452 0.0410 0.4513 0.075 Uiso 1 1 calc R U . . .
C23 C 0.5901(4) 0.0335(4) 0.3813(3) 0.061(2) Uani 1 1 d . . . . .
C24 C 0.5123(5) 0.0535(4) 0.3597(3) 0.0597(18) Uani 1 1 d . . . . .
H24 H 0.5091 0.0373 0.3232 0.072 Uiso 1 1 calc R U . . .
C25 C 0.4402(4) 0.0967(4) 0.3916(3) 0.0473(14) Uani 1 1 d . . . . .
H25 H 0.3881 0.1120 0.3761 0.057 Uiso 1 1 calc R U . . .
C26 C 0.6696(5) -0.0123(5) 0.3459(4) 0.090(3) Uani 1 1 d . . . . .
H26A H 0.6560 -0.0227 0.3089 0.135 Uiso 1 1 calc R U . . .
H26B H 0.6903 -0.0661 0.3737 0.135 Uiso 1 1 calc R U . . .
H26C H 0.7139 0.0222 0.3323 0.135 Uiso 1 1 calc R U . . .
C27 C 0.2905(3) 0.7094(3) -0.01426(19) 0.0242(9) Uani 1 1 d . . . . .
H27 H 0.3212 0.7543 -0.0297 0.029 Uiso 1 1 calc R U . . .
C28 C 0.2733(3) 0.6748(3) -0.0574(2) 0.0282(10) Uani 1 1 d . . . . .
C29 C 0.2305(3) 0.6066(3) -0.0325(2) 0.0328(10) Uani 1 1 d . . . . .
H29 H 0.2177 0.5797 -0.0602 0.039 Uiso 1 1 calc R U . . .
C30 C 0.2071(3) 0.5786(3) 0.0313(2) 0.0278(9) Uani 1 1 d . . . . .
H30 H 0.1789 0.5319 0.0476 0.033 Uiso 1 1 calc R U . . .
C31 C 0.2241(3) 0.6180(3) 0.07319(19) 0.0214(8) Uani 1 1 d . . . . .
C32 C 0.1430(3) 0.5495(3) 0.17052(19) 0.0209(8) Uani 1 1 d . . . . .
C33 C 0.0681(3) 0.5564(3) 0.1471(2) 0.0263(9) Uani 1 1 d . . . . .
H33 H 0.0625 0.5890 0.1057 0.032 Uiso 1 1 calc R U . . .
C34 C 0.0046(3) 0.5168(3) 0.1833(2) 0.0301(10) Uani 1 1 d . . . . .
H34 H -0.0462 0.5229 0.1678 0.036 Uiso 1 1 calc R U . . .
C35 C 0.0134(3) 0.4668(3) 0.2438(2) 0.0265(9) Uani 1 1 d . . . . .
C36 C 0.0890(3) 0.4598(3) 0.26549(19) 0.0209(8) Uani 1 1 d . . . . .
C37 C -0.0500(3) 0.4242(3) 0.2863(2) 0.0330(10) Uani 1 1 d . . . . .
H37 H -0.1034 0.4299 0.2747 0.040 Uiso 1 1 calc R U . . .
C38 C -0.0350(3) 0.3754(3) 0.3434(2) 0.0325(10) Uani 1 1 d . . . . .
H38 H -0.0785 0.3492 0.3724 0.039 Uiso 1 1 calc R U . . .
C39 C 0.0464(3) 0.3640(3) 0.3594(2) 0.0259(9) Uani 1 1 d . . . . .
C40 C 0.3050(3) 0.7061(4) -0.1260(2) 0.0360(11) Uani 1 1 d . . . . .
C41 C 0.3309(4) 0.6520(4) -0.1661(3) 0.0485(15) Uani 1 1 d . . . . .
H41 H 0.3242 0.5950 -0.1504 0.058 Uiso 1 1 calc R U . . .
C42 C 0.3672(5) 0.6804(5) -0.2299(3) 0.064(2) Uani 1 1 d . . . . .
H42 H 0.3859 0.6426 -0.2568 0.076 Uiso 1 1 calc R U . . .
C43 C 0.3752(5) 0.7629(6) -0.2527(3) 0.069(2) Uani 1 1 d . . . . .
H43 H 0.3987 0.7827 -0.2958 0.082 Uiso 1 1 calc R U . . .
C44 C 0.3493(5) 0.8173(5) -0.2135(3) 0.0609(19) Uani 1 1 d . . . . .
H44 H 0.3561 0.8742 -0.2297 0.073 Uiso 1 1 calc R U . . .
C45 C 0.3134(4) 0.7902(4) -0.1506(3) 0.0451(14) Uani 1 1 d . . . . .
H45 H 0.2946 0.8288 -0.1242 0.054 Uiso 1 1 calc R U . . .
C46 C -0.0078(3) 0.1738(3) 0.4307(2) 0.0328(10) Uani 1 1 d . . . . .
C47 C -0.0577(4) 0.1175(4) 0.4713(3) 0.0511(15) Uani 1 1 d . . . . .
H47 H -0.0789 0.1207 0.5140 0.061 Uiso 1 1 calc R U . . .
C48 C -0.0760(5) 0.0567(4) 0.4484(4) 0.0637(19) Uani 1 1 d . . . . .
H48 H -0.1101 0.0183 0.4761 0.076 Uiso 1 1 calc R U . . .
C49 C -0.0470(5) 0.0504(4) 0.3880(3) 0.0521(15) Uani 1 1 d . . . . .
C50 C 0.0025(4) 0.1074(4) 0.3474(3) 0.0461(14) Uani 1 1 d . . . . .
H50 H 0.0230 0.1037 0.3048 0.055 Uiso 1 1 calc R U . . .
C51 C 0.0223(4) 0.1694(3) 0.3683(3) 0.0374(11) Uani 1 1 d . . . . .
H51 H 0.0558 0.2082 0.3403 0.045 Uiso 1 1 calc R U . . .
C52 C -0.0667(6) -0.0182(5) 0.3646(4) 0.083(3) Uani 1 1 d . . . . .
H52A H -0.0344 -0.0728 0.3834 0.124 Uiso 1 1 calc R U . . .
H52B H -0.0507 -0.0066 0.3186 0.124 Uiso 1 1 calc R U . . .
H52C H -0.1279 -0.0193 0.3770 0.124 Uiso 1 1 calc R U . . .
C53 C 0.1686(3) 0.3139(3) 0.5472(2) 0.0263(9) Uani 1 1 d . . . . .
H53 H 0.1752 0.2544 0.5581 0.032 Uiso 1 1 calc R U . . .
C54 C 0.1591(3) 0.3541(3) 0.5952(2) 0.0287(10) Uani 1 1 d . . . . .
C55 C 0.1534(4) 0.4410(3) 0.5768(2) 0.0351(11) Uani 1 1 d . . . . .
H55 H 0.1488 0.4714 0.6076 0.042 Uiso 1 1 calc R U . . .
C56 C 0.1543(3) 0.4833(3) 0.5146(2) 0.0316(10) Uani 1 1 d . . . . .
H56 H 0.1504 0.5426 0.5027 0.038 Uiso 1 1 calc R U . . .
C57 C 0.1611(3) 0.4389(3) 0.4684(2) 0.0244(9) Uani 1 1 d . . . . .
C58 C 0.1371(3) 0.5533(3) 0.37793(19) 0.0215(8) Uani 1 1 d . . . . .
C59 C 0.0712(3) 0.6064(3) 0.4098(2) 0.0284(10) Uani 1 1 d . . . . .
H59 H 0.0492 0.5865 0.4533 0.034 Uiso 1 1 calc R U . . .
C60 C 0.0394(3) 0.6849(3) 0.3790(2) 0.0296(10) Uani 1 1 d . . . . .
H60 H -0.0050 0.7198 0.4007 0.036 Uiso 1 1 calc R U . . .
C61 C 0.0723(3) 0.7153(3) 0.3141(2) 0.0251(9) Uani 1 1 d . . . . .
C62 C 0.1389(3) 0.6622(3) 0.2839(2) 0.0207(8) Uani 1 1 d . . . . .
C63 C 0.0404(3) 0.7947(3) 0.2781(2) 0.0315(10) Uani 1 1 d . . . . .
H63 H -0.0059 0.8308 0.2972 0.038 Uiso 1 1 calc R U . . .
C64 C 0.0751(3) 0.8205(3) 0.2162(2) 0.0295(10) Uani 1 1 d . . . . .
H64 H 0.0526 0.8738 0.1918 0.035 Uiso 1 1 calc R U . . .
C65 C 0.1448(3) 0.7675(3) 0.1887(2) 0.0234(9) Uani 1 1 d . . . . .
C66 C 0.1559(3) 0.3043(3) 0.6612(2) 0.0318(10) Uani 1 1 d . . . . .
C67 C 0.1020(4) 0.3361(3) 0.7105(2) 0.0366(11) Uani 1 1 d . . . . .
H67 H 0.0682 0.3908 0.7017 0.044 Uiso 1 1 calc R U . . .
C68 C 0.0972(4) 0.2887(4) 0.7724(2) 0.0454(14) Uani 1 1 d . . . . .
H68 H 0.0610 0.3114 0.8057 0.054 Uiso 1 1 calc R U . . .
C69 C 0.1449(5) 0.2086(4) 0.7857(3) 0.0525(16) Uani 1 1 d . . . . .
H69 H 0.1410 0.1758 0.8279 0.063 Uiso 1 1 calc R U . . .
C70 C 0.1985(5) 0.1766(4) 0.7370(3) 0.0549(17) Uani 1 1 d . . . . .
H70 H 0.2319 0.1217 0.7459 0.066 Uiso 1 1 calc R U . . .
C71 C 0.2037(4) 0.2237(3) 0.6756(2) 0.0430(13) Uani 1 1 d . . . . .
H71 H 0.2406 0.2007 0.6426 0.052 Uiso 1 1 calc R U . . .
C72 C 0.0599(3) 0.8685(3) 0.0614(2) 0.0309(10) Uani 1 1 d . . . . .
C73 C -0.0115(3) 0.9299(4) 0.0693(2) 0.0381(12) Uani 1 1 d . . . . .
H73 H -0.0101 0.9754 0.0860 0.046 Uiso 1 1 calc DR U . . .
C74 C -0.0859(3) 0.9239(4) 0.0524(2) 0.0437(14) Uani 1 1 d . . . . .
H74 H -0.1352 0.9662 0.0574 0.052 Uiso 1 1 calc R U . . .
C75 C -0.0896(4) 0.8588(4) 0.0289(3) 0.0466(14) Uani 1 1 d . . . . .
C76 C -0.0172(5) 0.7974(5) 0.0228(4) 0.070(2) Uani 1 1 d . . . . .
H76 H -0.0186 0.7512 0.0070 0.085 Uiso 1 1 calc R U . . .
C77 C 0.0568(4) 0.8024(4) 0.0392(4) 0.063(2) Uani 1 1 d . . . . .
H77 H 0.1058 0.7595 0.0350 0.075 Uiso 1 1 calc R U . . .
C78 C -0.1699(5) 0.8553(5) 0.0095(4) 0.069(2) Uani 1 1 d . . . . .
H78A H -0.2114 0.8366 0.0471 0.103 Uiso 1 1 calc R U . . .
H78B H -0.1568 0.8157 -0.0176 0.103 Uiso 1 1 calc R U . . .
H78C H -0.1937 0.9113 -0.0138 0.103 Uiso 1 1 calc R U . . .
C79 C 0.2183(3) 0.1231(3) 0.3832(2) 0.0289(10) Uani 1 1 d . . . . .
H79 H 0.1999 0.1001 0.4267 0.035 Uiso 1 1 calc R U . . .
C80 C 0.2328(3) 0.0721(3) 0.3420(2) 0.0339(11) Uani 1 1 d . . . . .
C81 C 0.2537(4) 0.1091(3) 0.2776(3) 0.0381(12) Uani 1 1 d . . . . .
H81 H 0.2604 0.0776 0.2472 0.046 Uiso 1 1 calc R U . . .
C82 C 0.2645(3) 0.1915(3) 0.2587(2) 0.0340(11) Uani 1 1 d . . . . .
H82 H 0.2769 0.2173 0.2150 0.041 Uiso 1 1 calc R U . . .
C83 C 0.2574(3) 0.2375(3) 0.3035(2) 0.0241(9) Uani 1 1 d . . . . .
C84 C 0.3311(3) 0.3460(3) 0.23918(19) 0.0220(8) Uani 1 1 d . . . . .
C85 C 0.4015(3) 0.2911(3) 0.2119(2) 0.0267(9) Uani 1 1 d . . . . .
H85 H 0.4070 0.2320 0.2278 0.032 Uiso 1 1 calc R U . . .
C86 C 0.4601(3) 0.3229(3) 0.1637(2) 0.0275(9) Uani 1 1 d . . . . .
H86 H 0.5073 0.2862 0.1461 0.033 Uiso 1 1 calc R U . . .
C87 C 0.4516(3) 0.4112(3) 0.1391(2) 0.0240(9) Uani 1 1 d . . . . .
C88 C 0.3832(3) 0.4634(2) 0.16811(19) 0.0200(8) Uani 1 1 d . . . . .
C89 C 0.5086(3) 0.4492(3) 0.0883(2) 0.0261(9) Uani 1 1 d . . . . .
H89 H 0.5545 0.4151 0.0671 0.031 Uiso 1 1 calc R U . . .
C90 C 0.4989(3) 0.5344(3) 0.0690(2) 0.0249(9) Uani 1 1 d . . . . .
H90 H 0.5386 0.5598 0.0351 0.030 Uiso 1 1 calc R U . . .
C91 C 0.4295(3) 0.5847(3) 0.09958(19) 0.0211(8) Uani 1 1 d . . . . .
C92 C 0.2277(4) -0.0186(3) 0.3641(3) 0.0432(14) Uani 1 1 d . . . . .
C93 C 0.2654(5) -0.0682(4) 0.4139(4) 0.0628(19) Uani 1 1 d . . . . .
H93 H 0.2926 -0.0438 0.4354 0.075 Uiso 1 1 calc R U . . .
C94 C 0.2642(6) -0.1549(5) 0.4335(5) 0.089(3) Uani 1 1 d . . . . .
H94 H 0.2920 -0.1896 0.4670 0.106 Uiso 1 1 calc R U . . .
C95 C 0.2218(6) -0.1886(5) 0.4031(5) 0.084(3) Uani 1 1 d . . . . .
H95 H 0.2186 -0.2466 0.4169 0.100 Uiso 1 1 calc R U . . .
C96 C 0.1847(5) -0.1403(5) 0.3540(5) 0.073(2) Uani 1 1 d . . . . .
H96 H 0.1560 -0.1643 0.3333 0.088 Uiso 1 1 calc R U . . .
C97 C 0.1888(4) -0.0555(4) 0.3338(4) 0.0585(18) Uani 1 1 d . . . . .
H97 H 0.1642 -0.0222 0.2984 0.070 Uiso 1 1 calc R U . . .
C98 C 0.5737(3) 0.7011(3) 0.0597(2) 0.0297(10) Uani 1 1 d . . . . .
C99 C 0.5707(4) 0.7224(5) 0.1152(3) 0.0544(16) Uani 1 1 d . . . . .
H99 H 0.5192 0.7505 0.1360 0.065 Uiso 1 1 calc R U . . .
C100 C 0.6449(5) 0.7019(6) 0.1400(4) 0.079(3) Uani 1 1 d . . . . .
H100 H 0.6445 0.7162 0.1781 0.095 Uiso 1 1 calc R U . . .
C101 C 0.7202(4) 0.6602(6) 0.1094(4) 0.071(2) Uani 1 1 d . . . . .
C102 C 0.7224(4) 0.6438(4) 0.0529(3) 0.0522(15) Uani 1 1 d . . . . .
H102 H 0.7744 0.6185 0.0309 0.063 Uiso 1 1 calc R U . . .
C103 C 0.6491(3) 0.6639(3) 0.0278(3) 0.0401(12) Uani 1 1 d . . . . .
H103 H 0.6505 0.6521 -0.0114 0.048 Uiso 1 1 calc R U . . .
C104 C 0.8003(6) 0.6369(9) 0.1388(6) 0.120(4) Uani 1 1 d . . . . .
H10A H 0.8017 0.5815 0.1682 0.180 Uiso 1 1 calc R U . . .
H10B H 0.7996 0.6789 0.1615 0.180 Uiso 1 1 calc R U . . .
H10C H 0.8510 0.6353 0.1054 0.180 Uiso 1 1 calc R U . . .
P1 P 0.0000 0.5000 0.0000 0.0406(5) Uani 1 2 d S . P . .
F1 F 0.0008(3) 0.4138(2) -0.0161(2) 0.0616(10) Uani 1 1 d . . . . .
F2 F 0.0864(3) 0.4595(3) 0.0264(2) 0.0695(12) Uani 1 1 d . . . . .
F3 F -0.0518(3) 0.4687(3) 0.0680(2) 0.0823(14) Uani 1 1 d . . . . .
P2 P 0.6231(2) 0.4214(2) 0.51821(16) 0.0513(8) Uani 0.5 1 d D . P A 1
F4 F 0.6011(6) 0.3374(4) 0.5102(4) 0.064(2) Uani 0.5 1 d D . P A 1
F5 F 0.6444(6) 0.5046(5) 0.5255(5) 0.073(3) Uani 0.5 1 d D . P A 1
F6 F 0.6058(8) 0.4678(5) 0.4486(4) 0.089(3) Uani 0.5 1 d D . P A 1
F7 F 0.6361(7) 0.3735(6) 0.5884(4) 0.081(3) Uani 0.5 1 d D . P A 1
F8 F 0.7213(5) 0.3874(7) 0.4932(5) 0.083(3) Uani 0.5 1 d D . P A 1
F9 F 0.5250(4) 0.4517(5) 0.5449(4) 0.073(2) Uani 0.5 1 d D . P A 1
C105 C 0.6495(11) 0.4629(11) 0.5005(5) 0.108(9) Uani 0.5 1 d D . P B 2
H10D H 0.6593 0.5214 0.4888 0.130 Uiso 0.5 1 calc R U P B 2
H10E H 0.5873 0.4647 0.5080 0.130 Uiso 0.5 1 calc R U P B 2
Cl1 Cl 0.7004(5) 0.4135(6) 0.4389(3) 0.137(2) Uani 0.5 1 d D U P B 2
Cl2 Cl 0.6899(3) 0.4072(3) 0.56897(18) 0.0683(10) Uani 0.5 1 d D . P B 2
C106 C 0.4133(7) 0.2943(7) 0.6161(4) 0.172(6) Uani 1 1 d D U . . .
H10F H 0.4642 0.3166 0.5899 0.206 Uiso 0.5 1 calc R U P C 1
H10G H 0.3811 0.2806 0.5894 0.206 Uiso 0.5 1 calc R U P C 1
H10H H 0.3836 0.3377 0.5844 0.206 Uiso 0.5 1 calc R U P D 2
H10I H 0.3962 0.2406 0.6194 0.206 Uiso 0.5 1 calc R U P D 2
Cl3 Cl 0.4393(5) 0.2056(7) 0.6833(4) 0.171(3) Uani 0.5 1 d D . P E 1
Cl4 Cl 0.3486(6) 0.3613(6) 0.6645(4) 0.134(3) Uani 0.5 1 d D U P E 1
Cl3' Cl 0.5200(5) 0.2835(7) 0.5867(4) 0.171(3) Uani 0.5 1 d D . P E 2
Cl4' Cl 0.3756(7) 0.3195(7) 0.6855(4) 0.134(3) Uani 0.5 1 d D . P E 2
C107 C 0.3683(6) -0.0155(5) 0.9343(4) 0.086(3) Uani 1 1 d . . . . .
H10J H 0.4134 -0.0660 0.9321 0.103 Uiso 1 1 calc R U . . .
H10K H 0.3224 -0.0318 0.9701 0.103 Uiso 1 1 calc R U . . .
Cl5 Cl 0.32744(16) 0.0165(2) 0.86559(13) 0.1053(8) Uani 1 1 d . . . . .
Cl6 Cl 0.41107(18) 0.0606(2) 0.94921(14) 0.1104(9) Uani 1 1 d . . . . .
C108 C 0.2330(9) -0.2705(7) 0.6054(5) 0.156(6) Uani 1 1 d D U . . .
H10L H 0.2459 -0.2873 0.5648 0.187 Uiso 0.593(3) 1 calc R U P F 1
H10M H 0.1718 -0.2446 0.6129 0.187 Uiso 0.593(3) 1 calc R U P F 1
H10N H 0.1842 -0.2469 0.5829 0.187 Uiso 0.407(3) 1 calc R U P F 2
H10O H 0.2674 -0.3212 0.5917 0.187 Uiso 0.407(3) 1 calc R U P F 2
Cl7 Cl 0.2939(4) -0.1962(3) 0.5996(3) 0.203(2) Uani 1 1 d D . . . .
Cl8 Cl 0.2527(4) -0.3614(5) 0.6671(3) 0.139(2) Uani 0.593(3) 1 d D . P F 1
Cl8' Cl 0.2034(5) -0.2871(7) 0.6848(4) 0.139(2) Uani 0.407(3) 1 d D . P F 2
C109 C 0.1152(7) 0.3197(6) 0.1322(6) 0.141(5) Uani 1 1 d D U . . .
H10P H 0.1017 0.3370 0.0891 0.169 Uiso 0.593(3) 1 calc R U P F 1
H10Q H 0.0686 0.3504 0.1588 0.169 Uiso 0.593(3) 1 calc R U P F 1
H10S H 0.0706 0.3695 0.1205 0.169 Uiso 0.407(3) 1 calc R U P F 2
H10T H 0.1260 0.2865 0.1002 0.169 Uiso 0.407(3) 1 calc R U P F 2
Cl9 Cl 0.1119(4) 0.2143(4) 0.1603(4) 0.1367(18) Uani 0.593(3) 1 d D . P F 1
Cl9' Cl 0.0767(6) 0.2610(6) 0.2024(5) 0.1367(18) Uani 0.407(3) 1 d D . P F 2
Cl10 Cl 0.20696(16) 0.35375(14) 0.12841(11) 0.0822(6) Uani 1 1 d D . . . .
C110 C 0.128(2) -0.2127(9) 0.7852(11) 0.248(16) Uani 0.593(3) 1 d D U P F 1
H11A H 0.1038 -0.1955 0.7460 0.297 Uiso 0.593(3) 1 calc R U P F 1
H11B H 0.1904 -0.2168 0.7721 0.297 Uiso 0.593(3) 1 calc R U P F 1
Cl11 Cl 0.1096(4) -0.3145(5) 0.8230(4) 0.164(2) Uani 0.593(3) 1 d D . P F 1
Cl12 Cl 0.0900(7) -0.1290(10) 0.8235(7) 0.287(6) Uani 0.593(3) 1 d D . P F 1
C111 C 0.0962(10) -0.0993(7) 0.8564(9) 0.248(16) Uani 0.407(3) 1 d D . P F 2
H11C H 0.1323 -0.1552 0.8551 0.297 Uiso 0.407(3) 1 calc R U P F 2
H11D H 0.0869 -0.0892 0.8991 0.297 Uiso 0.407(3) 1 calc R U P F 2
Cl13 Cl 0.1348(6) -0.0174(7) 0.7961(6) 0.164(2) Uani 0.407(3) 1 d D . P F 2
Cl14 Cl 0.0003(10) -0.0839(14) 0.8287(10) 0.287(6) Uani 0.407(3) 1 d D . P F 2

loop_
_atom_site_aniso_label
_atom_site_aniso_U_11
_atom_site_aniso_U_22
_atom_site_aniso_U_33
_atom_site_aniso_U_23
_atom_site_aniso_U_13
_atom_site_aniso_U_12
Ni1 0.0233(3) 0.0143(2) 0.0187(2) -0.00032(19) -0.0051(2) -0.0053(2)
Ni2 0.0208(3) 0.0136(2) 0.0169(2) -0.00165(19) -0.00429(19) -0.00455(19)
Ni3 0.0205(3) 0.0136(2) 0.0154(2) -0.00251(18) -0.00289(19) -0.00443(19)
Ni4 0.0244(3) 0.0156(2) 0.0163(2) -0.00342(19) -0.0015(2) -0.0050(2)
Ni5 0.0299(3) 0.0154(3) 0.0164(2) -0.00266(19) 0.0005(2) -0.0063(2)
S1 0.0386(7) 0.0189(5) 0.0232(5) 0.0027(4) -0.0020(5) -0.0004(5)
S2 0.0369(6) 0.0260(6) 0.0239(5) -0.0042(4) 0.0048(4) -0.0140(5)
S3 0.0278(6) 0.0189(5) 0.0309(6) 0.0058(4) -0.0090(4) -0.0042(4)
S4 0.0268(5) 0.0179(5) 0.0214(5) -0.0006(4) -0.0002(4) -0.0080(4)
O1 0.046(2) 0.0359(19) 0.0262(17) 0.0065(14) -0.0110(15) -0.0050(16)
O2 0.046(2) 0.0259(17) 0.0311(18) 0.0014(14) -0.0061(15) -0.0047(15)
O3 0.049(2) 0.0344(19) 0.0274(17) -0.0004(14) -0.0021(15) -0.0197(16)
O4 0.049(2) 0.0347(19) 0.0368(19) -0.0125(16) 0.0111(16) -0.0134(17)
O5 0.039(2) 0.0203(16) 0.046(2) 0.0010(14) -0.0094(16) -0.0037(14)
O6 0.0338(19) 0.0264(17) 0.0345(18) 0.0081(14) -0.0061(14) -0.0069(14)
O7 0.0328(18) 0.0172(15) 0.0348(18) 0.0014(13) 0.0029(14) -0.0070(13)
O8 0.0405(19) 0.0263(16) 0.0210(15) -0.0009(12) 0.0006(13) -0.0124(14)
N1 0.0250(18) 0.0161(16) 0.0212(17) -0.0029(13) -0.0028(14) -0.0076(14)
N2 0.0266(19) 0.0156(16) 0.0215(17) -0.0014(13) -0.0071(14) -0.0062(14)
N3 0.0226(18) 0.0143(16) 0.0204(16) -0.0024(13) -0.0030(13) -0.0037(13)
N4 0.0259(18) 0.0158(16) 0.0182(16) -0.0020(13) -0.0051(13) -0.0030(14)
N5 0.034(2) 0.0187(17) 0.0215(17) -0.0016(14) -0.0044(15) -0.0038(15)
N6 0.0277(19) 0.0186(17) 0.0186(16) 0.0007(13) -0.0088(14) -0.0059(14)
N7 0.0271(19) 0.0185(17) 0.0176(16) -0.0014(13) -0.0074(14) -0.0075(14)
N8 0.0229(18) 0.0169(16) 0.0188(16) -0.0060(13) -0.0027(13) -0.0053(13)
N9 0.0250(19) 0.0206(17) 0.0208(17) -0.0042(14) -0.0007(14) -0.0093(14)
N10 0.032(2) 0.0230(18) 0.0238(18) -0.0055(15) 0.0025(15) -0.0123(16)
N11 0.0270(19) 0.0198(17) 0.0199(17) -0.0043(14) 0.0002(14) -0.0036(14)
N12 0.032(2) 0.0162(16) 0.0170(16) -0.0033(13) -0.0026(14) -0.0068(14)
N13 0.0219(17) 0.0172(16) 0.0194(16) -0.0048(13) -0.0034(13) -0.0044(13)
N14 0.0222(17) 0.0140(16) 0.0200(16) -0.0027(13) -0.0051(13) -0.0033(13)
N15 0.0243(19) 0.0157(17) 0.0280(19) 0.0021(14) -0.0082(15) -0.0025(14)
N16 0.033(2) 0.0190(17) 0.0221(18) -0.0030(14) 0.0001(15) -0.0084(15)
N17 0.033(2) 0.0157(16) 0.0197(17) -0.0037(13) 0.0012(14) -0.0084(15)
N18 0.0263(18) 0.0172(16) 0.0163(16) -0.0040(13) -0.0028(13) -0.0055(14)
N19 0.0229(18) 0.0148(16) 0.0191(16) -0.0026(13) -0.0040(13) -0.0053(13)
N20 0.0273(19) 0.0157(16) 0.0199(16) 0.0007(13) -0.0024(14) -0.0092(14)
C1 0.025(2) 0.0161(19) 0.023(2) -0.0013(15) 0.0003(16) -0.0076(16)
C2 0.027(2) 0.0152(19) 0.030(2) -0.0058(16) -0.0007(17) -0.0047(16)
C3 0.040(3) 0.025(2) 0.028(2) -0.0100(18) -0.0044(19) -0.011(2)
C4 0.039(3) 0.023(2) 0.022(2) -0.0028(17) -0.0093(18) -0.0074(19)
C5 0.022(2) 0.0172(19) 0.0213(19) -0.0029(15) -0.0021(16) -0.0062(16)
C6 0.026(2) 0.0179(19) 0.0210(19) -0.0041(15) -0.0040(16) -0.0041(16)
C7 0.031(2) 0.023(2) 0.036(2) -0.0023(19) -0.0072(19) -0.0110(18)
C8 0.030(2) 0.029(2) 0.036(3) -0.004(2) -0.014(2) -0.0063(19)
C9 0.031(2) 0.023(2) 0.026(2) -0.0023(17) -0.0078(18) -0.0044(18)
C10 0.026(2) 0.019(2) 0.0200(19) -0.0035(16) -0.0046(16) -0.0017(16)
C11 0.030(2) 0.027(2) 0.038(3) -0.001(2) -0.015(2) -0.0020(19)
C12 0.037(3) 0.025(2) 0.032(2) 0.0024(19) -0.016(2) 0.000(2)
C13 0.034(2) 0.018(2) 0.0190(19) -0.0027(16) -0.0058(17) -0.0027(17)
C14 0.037(3) 0.019(2) 0.032(2) -0.0091(18) 0.0040(19) -0.0116(19)
C15 0.039(3) 0.032(3) 0.045(3) -0.014(2) 0.001(2) -0.013(2)
C16 0.057(4) 0.033(3) 0.054(3) -0.022(3) 0.011(3) -0.024(3)
C17 0.075(4) 0.028(3) 0.036(3) -0.012(2) 0.014(3) -0.026(3)
C18 0.087(5) 0.019(2) 0.030(3) -0.001(2) -0.005(3) -0.013(3)
C19 0.059(3) 0.021(2) 0.031(2) -0.0058(19) -0.005(2) -0.013(2)
C20 0.042(3) 0.021(2) 0.036(3) 0.0040(19) 0.001(2) -0.001(2)
C21 0.043(3) 0.033(3) 0.059(4) 0.006(3) -0.006(3) 0.002(2)
C22 0.046(4) 0.045(4) 0.071(5) 0.009(3) -0.005(3) 0.008(3)
C23 0.053(4) 0.033(3) 0.065(4) 0.012(3) 0.009(3) 0.005(3)
C24 0.066(4) 0.048(4) 0.046(3) -0.007(3) 0.016(3) -0.005(3)
C25 0.047(3) 0.039(3) 0.051(3) -0.011(3) 0.000(3) -0.006(3)
C26 0.073(5) 0.068(5) 0.067(5) 0.015(4) 0.024(4) 0.031(4)
C27 0.028(2) 0.022(2) 0.0194(19) 0.0024(16) -0.0051(16) -0.0062(17)
C28 0.031(2) 0.032(2) 0.020(2) -0.0016(18) -0.0059(17) -0.0065(19)
C29 0.044(3) 0.035(3) 0.024(2) -0.0062(19) -0.010(2) -0.013(2)
C30 0.037(3) 0.028(2) 0.021(2) -0.0043(17) -0.0063(18) -0.014(2)
C31 0.024(2) 0.022(2) 0.0203(19) -0.0036(16) -0.0076(16) -0.0052(16)
C32 0.028(2) 0.0169(19) 0.0202(19) -0.0050(15) -0.0057(16) -0.0062(16)
C33 0.031(2) 0.027(2) 0.022(2) -0.0038(17) -0.0081(17) -0.0058(18)
C34 0.028(2) 0.032(2) 0.033(2) -0.0062(19) -0.0099(19) -0.0092(19)
C35 0.026(2) 0.027(2) 0.029(2) -0.0099(18) -0.0020(18) -0.0080(18)
C36 0.026(2) 0.0167(19) 0.0216(19) -0.0059(15) -0.0018(16) -0.0065(16)
C37 0.027(2) 0.032(3) 0.043(3) -0.008(2) -0.007(2) -0.012(2)
C38 0.034(3) 0.031(2) 0.032(2) -0.0046(19) 0.002(2) -0.015(2)
C39 0.030(2) 0.024(2) 0.025(2) -0.0082(17) 0.0018(17) -0.0100(18)
C40 0.038(3) 0.048(3) 0.021(2) -0.001(2) -0.0066(19) -0.013(2)
C41 0.057(4) 0.067(4) 0.026(3) -0.010(3) -0.005(2) -0.025(3)
C42 0.073(5) 0.098(6) 0.025(3) -0.016(3) -0.003(3) -0.031(4)
C43 0.075(5) 0.101(6) 0.025(3) 0.005(3) -0.001(3) -0.039(4)
C44 0.068(4) 0.067(4) 0.035(3) 0.018(3) -0.012(3) -0.023(4)
C45 0.050(3) 0.049(3) 0.029(3) 0.005(2) -0.008(2) -0.012(3)
C46 0.035(3) 0.025(2) 0.038(3) -0.009(2) -0.001(2) -0.009(2)
C47 0.064(4) 0.049(3) 0.044(3) -0.008(3) 0.006(3) -0.034(3)
C48 0.074(5) 0.046(4) 0.076(5) -0.011(3) 0.002(4) -0.039(3)
C49 0.068(4) 0.035(3) 0.063(4) -0.013(3) -0.015(3) -0.021(3)
C50 0.055(4) 0.040(3) 0.051(3) -0.021(3) -0.009(3) -0.013(3)
C51 0.042(3) 0.032(3) 0.039(3) -0.013(2) -0.002(2) -0.010(2)
C52 0.117(7) 0.055(5) 0.096(6) -0.028(4) -0.023(5) -0.040(5)
C53 0.031(2) 0.019(2) 0.024(2) -0.0014(16) 0.0003(17) -0.0034(17)
C54 0.035(3) 0.028(2) 0.019(2) -0.0018(17) -0.0037(18) -0.0037(19)
C55 0.054(3) 0.028(2) 0.023(2) -0.0066(18) -0.006(2) -0.006(2)
C56 0.048(3) 0.023(2) 0.024(2) -0.0061(18) -0.006(2) -0.007(2)
C57 0.031(2) 0.020(2) 0.020(2) -0.0034(16) -0.0012(17) -0.0064(17)
C58 0.026(2) 0.022(2) 0.0203(19) -0.0067(16) -0.0053(16) -0.0084(17)
C59 0.036(3) 0.027(2) 0.020(2) -0.0068(17) 0.0010(18) -0.0054(19)
C60 0.036(3) 0.025(2) 0.026(2) -0.0083(18) -0.0018(19) -0.0026(19)
C61 0.031(2) 0.022(2) 0.022(2) -0.0052(16) -0.0052(17) -0.0023(17)
C62 0.021(2) 0.0182(19) 0.024(2) -0.0029(16) -0.0069(16) -0.0056(16)
C63 0.033(3) 0.022(2) 0.034(2) -0.0074(19) -0.003(2) 0.0031(19)
C64 0.034(3) 0.020(2) 0.029(2) -0.0024(18) -0.0100(19) 0.0047(18)
C65 0.027(2) 0.018(2) 0.026(2) -0.0004(16) -0.0102(17) -0.0048(16)
C66 0.039(3) 0.031(2) 0.023(2) -0.0041(18) -0.0046(19) -0.006(2)
C67 0.049(3) 0.035(3) 0.024(2) -0.008(2) -0.004(2) -0.007(2)
C68 0.064(4) 0.049(3) 0.022(2) -0.010(2) 0.005(2) -0.017(3)
C69 0.077(5) 0.051(4) 0.020(2) 0.003(2) -0.005(3) -0.012(3)
C70 0.075(5) 0.036(3) 0.035(3) 0.005(2) -0.007(3) 0.006(3)
C71 0.054(3) 0.037(3) 0.025(2) 0.001(2) -0.003(2) 0.002(2)
C72 0.028(2) 0.028(2) 0.031(2) 0.0067(19) -0.0112(19) -0.0047(19)
C73 0.031(3) 0.043(3) 0.032(3) 0.000(2) -0.007(2) -0.002(2)
C74 0.028(3) 0.055(3) 0.033(3) 0.008(2) -0.005(2) -0.001(2)
C75 0.038(3) 0.050(3) 0.045(3) 0.012(3) -0.018(2) -0.014(3)
C76 0.059(4) 0.055(4) 0.114(7) -0.029(4) -0.048(4) -0.001(3)
C77 0.048(4) 0.044(3) 0.107(6) -0.026(4) -0.045(4) 0.010(3)
C78 0.053(4) 0.074(5) 0.083(5) 0.001(4) -0.039(4) -0.016(4)
C79 0.030(2) 0.022(2) 0.031(2) -0.0013(18) 0.0017(19) -0.0112(18)
C80 0.035(3) 0.019(2) 0.042(3) -0.0054(19) 0.005(2) -0.0102(19)
C81 0.048(3) 0.029(3) 0.040(3) -0.020(2) 0.009(2) -0.015(2)
C82 0.047(3) 0.028(2) 0.027(2) -0.0106(19) 0.007(2) -0.015(2)
C83 0.029(2) 0.017(2) 0.024(2) -0.0045(16) -0.0002(17) -0.0053(17)
C84 0.031(2) 0.0181(19) 0.0180(19) -0.0034(15) -0.0036(16) -0.0078(17)
C85 0.037(3) 0.0153(19) 0.025(2) -0.0036(16) 0.0001(18) -0.0056(18)
C86 0.035(3) 0.018(2) 0.026(2) -0.0067(17) -0.0016(18) -0.0013(18)
C87 0.031(2) 0.018(2) 0.022(2) -0.0051(16) -0.0021(17) -0.0043(17)
C88 0.027(2) 0.0152(18) 0.0184(18) -0.0031(15) -0.0049(16) -0.0053(16)
C89 0.031(2) 0.023(2) 0.022(2) -0.0055(17) 0.0012(17) -0.0062(18)
C90 0.030(2) 0.019(2) 0.023(2) -0.0032(16) 0.0035(17) -0.0083(17)
C91 0.029(2) 0.0177(19) 0.0181(18) -0.0026(15) -0.0049(16) -0.0088(16)
C92 0.040(3) 0.024(2) 0.059(4) -0.013(2) 0.013(3) -0.013(2)
C93 0.071(5) 0.031(3) 0.074(5) -0.001(3) -0.003(4) -0.010(3)
C94 0.104(7) 0.032(4) 0.099(7) 0.011(4) 0.003(5) -0.007(4)
C95 0.082(6) 0.033(4) 0.123(8) -0.028(4) 0.038(5) -0.030(4)
C96 0.063(5) 0.043(4) 0.117(7) -0.043(4) 0.021(5) -0.026(4)
C97 0.058(4) 0.037(3) 0.082(5) -0.028(3) 0.011(3) -0.018(3)
C98 0.026(2) 0.028(2) 0.034(2) -0.0063(19) -0.0023(19) -0.0085(19)
C99 0.034(3) 0.089(5) 0.048(3) -0.029(3) -0.009(3) -0.010(3)
C100 0.054(4) 0.140(8) 0.061(5) -0.045(5) -0.019(4) -0.020(5)
C101 0.029(3) 0.097(6) 0.088(6) -0.022(5) -0.022(3) -0.005(3)
C102 0.029(3) 0.055(4) 0.074(4) -0.023(3) -0.011(3) 0.000(3)
C103 0.033(3) 0.038(3) 0.047(3) -0.011(2) -0.002(2) -0.005(2)
C104 0.054(5) 0.190(13) 0.120(9) -0.041(9) -0.047(6) 0.006(6)
P1 0.0459(12) 0.0416(11) 0.0461(11) -0.0151(9) -0.0228(9) -0.0105(9)
F1 0.076(3) 0.047(2) 0.082(3) -0.0275(19) -0.041(2) -0.0081(18)
F2 0.064(3) 0.060(2) 0.105(3) -0.027(2) -0.054(2) -0.0019(19)
F3 0.101(4) 0.094(3) 0.061(3) -0.019(2) -0.004(2) -0.045(3)
P2 0.053(2) 0.055(2) 0.0519(19) -0.0180(16) -0.0203(16) -0.0057(17)
F4 0.079(6) 0.050(4) 0.074(5) -0.007(4) -0.033(4) -0.019(4)
F5 0.077(6) 0.075(6) 0.084(6) -0.045(5) -0.015(5) -0.017(5)
F6 0.163(11) 0.052(5) 0.068(6) -0.006(4) -0.052(6) -0.030(6)
F7 0.089(7) 0.089(7) 0.064(5) -0.024(5) -0.037(5) 0.015(6)
F8 0.067(6) 0.111(8) 0.097(7) -0.067(6) -0.019(5) -0.008(5)
F9 0.058(5) 0.065(5) 0.096(7) -0.019(5) -0.027(5) 0.000(4)
C105 0.068(13) 0.084(16) 0.18(3) -0.022(17) -0.040(15) -0.024(12)
Cl1 0.116(4) 0.221(7) 0.103(4) -0.050(4) -0.028(3) -0.067(5)
Cl2 0.059(2) 0.081(3) 0.067(2) -0.0213(19) -0.0013(18) -0.021(2)
C106 0.178(8) 0.180(8) 0.170(8) -0.056(5) -0.033(5) -0.040(5)
Cl3 0.134(4) 0.240(7) 0.169(5) -0.022(5) -0.086(4) -0.062(4)
Cl4 0.142(5) 0.193(7) 0.109(4) -0.043(5) -0.013(3) -0.110(5)
Cl3' 0.134(4) 0.240(7) 0.169(5) -0.022(5) -0.086(4) -0.062(4)
Cl4' 0.142(5) 0.193(7) 0.109(4) -0.043(5) -0.013(3) -0.110(5)
C107 0.071(5) 0.060(5) 0.091(6) 0.006(4) 0.011(4) 0.001(4)
Cl5 0.0727(15) 0.137(2) 0.0972(18) -0.0296(16) -0.0187(13) 0.0031(15)
Cl6 0.0872(17) 0.150(3) 0.107(2) -0.0676(19) 0.0020(14) -0.0205(17)
C108 0.152(7) 0.157(7) 0.162(7) -0.026(5) -0.031(5) -0.044(5)
Cl7 0.217(5) 0.187(4) 0.250(6) -0.012(4) -0.135(5) -0.078(4)
Cl8 0.093(3) 0.192(6) 0.138(4) 0.007(4) -0.039(3) -0.071(3)
Cl8' 0.093(3) 0.192(6) 0.138(4) 0.007(4) -0.039(3) -0.071(3)
C109 0.133(6) 0.134(6) 0.150(6) -0.020(4) -0.024(4) -0.032(4)
Cl9 0.122(4) 0.106(4) 0.195(6) -0.030(3) -0.049(4) -0.034(3)
Cl9' 0.122(4) 0.106(4) 0.195(6) -0.030(3) -0.049(4) -0.034(3)
Cl10 0.0980(16) 0.0683(12) 0.0762(13) -0.0101(10) -0.0287(12) -0.0038(11)
C110 0.247(16) 0.247(16) 0.251(16) -0.062(6) -0.048(6) -0.045(6)
Cl11 0.102(3) 0.170(5) 0.219(6) -0.033(5) -0.014(4) -0.053(3)
Cl12 0.160(7) 0.381(15) 0.380(14) -0.225(13) -0.078(9) 0.021(8)
C111 0.247(16) 0.247(16) 0.251(16) -0.062(6) -0.048(6) -0.045(6)
Cl13 0.102(3) 0.170(5) 0.219(6) -0.033(5) -0.014(4) -0.053(3)
Cl14 0.160(7) 0.381(15) 0.380(14) -0.225(13) -0.078(9) 0.021(8)

loop_
_atom_type_symbol
_atom_type_description
_atom_type_scat_dispersion_real
_atom_type_scat_dispersion_imag
_atom_type_scat_source
C C 0.0033 0.0016 'International Tables Vol C Tables 4.2.6.8 and 6.1.1.4'
H H 0.0000 0.0000 'International Tables Vol C Tables 4.2.6.8 and 6.1.1.4'
N N 0.0061 0.0033 'International Tables Vol C Tables 4.2.6.8 and 6.1.1.4'
O O 0.0106 0.0060 'International Tables Vol C Tables 4.2.6.8 and 6.1.1.4'
F F 0.0171 0.0103 'International Tables Vol C Tables 4.2.6.8 and 6.1.1.4'
P P 0.1023 0.0942 'International Tables Vol C Tables 4.2.6.8 and 6.1.1.4'
S S 0.1246 0.1234 'International Tables Vol C Tables 4.2.6.8 and 6.1.1.4'
Cl Cl 0.1484 0.1585 'International Tables Vol C Tables 4.2.6.8 and 6.1.1.4'
Ni Ni 0.3393 1.1124 'International Tables Vol C Tables 4.2.6.8 and 6.1.1.4'

loop_
_geom_angle_atom_site_label_1
_geom_angle_atom_site_label_2
_geom_angle_atom_site_label_3
_geom_angle
_geom_angle_site_symmetry_1
_geom_angle_site_symmetry_3
N1 Ni1 N20 91.09(15) . .
N1 Ni1 N15 88.72(16) . .
N20 Ni1 N15 172.82(14) . .
N1 Ni1 N6 173.37(14) . .
N20 Ni1 N6 87.81(15) . .
N15 Ni1 N6 91.56(16) . .
N1 Ni1 Ni2 86.74(10) . .
N20 Ni1 Ni2 86.30(10) . .
N15 Ni1 Ni2 86.53(10) . .
N6 Ni1 Ni2 86.67(10) . .
N2 Ni2 N7 179.47(15) . .
N2 Ni2 N19 89.82(15) . .
N7 Ni2 N19 89.76(15) . .
N2 Ni2 N14 89.74(15) . .
N7 Ni2 N14 90.67(15) . .
N19 Ni2 N14 178.73(14) . .
N2 Ni2 Ni3 89.17(10) . .
N7 Ni2 Ni3 90.51(10) . .
N19 Ni2 Ni3 89.36(10) . .
N14 Ni2 Ni3 89.44(10) . .
N2 Ni2 Ni1 90.10(10) . .
N7 Ni2 Ni1 90.22(10) . .
N19 Ni2 Ni1 90.79(10) . .
N14 Ni2 Ni1 90.41(10) . .
Ni3 Ni2 Ni1 179.26(3) . .
N13 Ni3 N18 179.75(15) . .
N13 Ni3 N3 92.20(14) . .
N18 Ni3 N3 87.57(15) . .
N13 Ni3 N8 88.61(14) . .
N18 Ni3 N8 91.60(14) . .
N3 Ni3 N8 176.26(14) . .
N13 Ni3 Ni4 90.47(10) . .
N18 Ni3 Ni4 89.65(10) . .
N3 Ni3 Ni4 91.35(10) . .
N8 Ni3 Ni4 92.30(10) . .
N13 Ni3 Ni2 89.99(10) . .
N18 Ni3 Ni2 89.90(10) . .
N3 Ni3 Ni2 88.68(10) . .
N8 Ni3 Ni2 87.67(10) . .
Ni4 Ni3 Ni2 179.54(3) . .
N17 Ni4 N12 176.35(14) . .
N17 Ni4 N9 89.00(15) . .
N12 Ni4 N9 90.07(15) . .
N17 Ni4 N4 90.43(15) . .
N12 Ni4 N4 90.17(15) . .
N9 Ni4 N4 174.83(14) . .
N17 Ni4 Ni5 89.77(10) . .
N12 Ni4 Ni5 93.80(10) . .
N9 Ni4 Ni5 93.28(10) . .
N4 Ni4 Ni5 91.86(10) . .
N17 Ni4 Ni3 88.40(10) . .
N12 Ni4 Ni3 88.03(10) . .
N9 Ni4 Ni3 86.92(10) . .
N4 Ni4 Ni3 87.92(10) . .
Ni5 Ni4 Ni3 178.16(3) . .
N11 Ni5 N16 175.71(15) . .
N11 Ni5 N5 87.66(15) . .
N16 Ni5 N5 90.51(16) . .
N11 Ni5 N10 92.44(15) . .
N16 Ni5 N10 88.91(16) . .
N5 Ni5 N10 173.00(14) . .
N11 Ni5 Ni4 85.56(10) . .
N16 Ni5 Ni4 90.49(10) . .
N5 Ni5 Ni4 87.22(10) . .
N10 Ni5 Ni4 85.81(10) . .
O1 S1 O2 116.6(2) . .
O1 S1 N5 113.6(2) . .
O2 S1 N5 103.6(2) . .
O1 S1 C20 106.6(3) . .
O2 S1 C20 109.7(2) . .
N5 S1 C20 106.4(2) . .
O4 S2 O3 117.6(2) . .
O4 S2 N10 113.1(2) . .
O3 S2 N10 104.0(2) . .
O4 S2 C46 106.3(2) . .
O3 S2 C46 106.6(2) . .
N10 S2 C46 108.8(2) . .
O5 S3 O6 117.3(2) . .
O5 S3 N15 113.0(2) . .
O6 S3 N15 103.6(2) . .
O5 S3 C72 108.2(2) . .
O6 S3 C72 108.3(2) . .
N15 S3 C72 105.8(2) . .
O7 S4 O8 117.0(2) . .
O7 S4 N20 104.30(19) . .
O8 S4 N20 112.16(19) . .
O7 S4 C98 109.9(2) . .
O8 S4 C98 107.6(2) . .
N20 S4 C98 105.2(2) . .
C5 N1 C1 119.6(4) . .
C5 N1 Ni1 122.4(3) . .
C1 N1 Ni1 118.0(3) . .
C5 N2 C6 122.5(4) . .
C5 N2 Ni2 118.6(3) . .
C6 N2 Ni2 118.7(3) . .
C6 N3 C10 118.9(4) . .
C6 N3 Ni3 119.4(3) . .
C10 N3 Ni3 120.9(3) . .
C13 N4 C10 119.1(4) . .
C13 N4 Ni4 120.2(3) . .
C10 N4 Ni4 120.7(3) . .
C13 N5 S1 121.4(3) . .
C13 N5 Ni5 124.1(3) . .
S1 N5 Ni5 113.6(2) . .
C27 N6 C31 120.2(4) . .
C27 N6 Ni1 117.2(3) . .
C31 N6 Ni1 122.4(3) . .
C32 N7 C31 123.5(3) . .
C32 N7 Ni2 118.4(3) . .
C31 N7 Ni2 118.1(3) . .
C32 N8 C36 119.8(4) . .
C32 N8 Ni3 120.2(3) . .
C36 N8 Ni3 119.7(3) . .
C39 N9 C36 119.4(4) . .
C39 N9 Ni4 119.3(3) . .
C36 N9 Ni4 121.1(3) . .
C39 N10 S2 123.1(3) . .
C39 N10 Ni5 125.9(3) . .
S2 N10 Ni5 111.0(2) . .
C53 N11 C57 119.9(4) . .
C53 N11 Ni5 113.8(3) . .
C57 N11 Ni5 125.9(3) . .
C58 N12 C57 124.1(4) . .
C58 N12 Ni4 119.0(3) . .
C57 N12 Ni4 116.6(3) . .
C62 N13 C58 120.3(4) . .
C62 N13 Ni3 118.5(3) . .
C58 N13 Ni3 120.8(3) . .
C65 N14 C62 120.1(4) . .
C65 N14 Ni2 119.7(3) . .
C62 N14 Ni2 120.1(3) . .
C65 N15 S3 122.4(3) . .
C65 N15 Ni1 121.9(3) . .
S3 N15 Ni1 113.3(2) . .
C79 N16 C83 119.2(4) . .
C79 N16 Ni5 120.4(3) . .
C83 N16 Ni5 120.2(3) . .
C84 N17 C83 121.6(4) . .
C84 N17 Ni4 117.3(3) . .
C83 N17 Ni4 120.2(3) . .
C84 N18 C88 119.9(4) . .
C84 N18 Ni3 120.6(3) . .
C88 N18 Ni3 118.8(3) . .
C91 N19 C88 119.7(4) . .
C91 N19 Ni2 119.5(3) . .
C88 N19 Ni2 120.7(3) . .
C91 N20 S4 122.0(3) . .
C91 N20 Ni1 121.7(3) . .
S4 N20 Ni1 113.56(19) . .
N1 C1 C2 123.5(4) . .
C1 C2 C3 116.9(4) . .
C1 C2 C14 120.0(4) . .
C3 C2 C14 123.1(4) . .
C4 C3 C2 120.3(4) . .
C3 C4 C5 120.0(4) . .
N1 C5 N2 116.1(4) . .
N1 C5 C4 119.6(4) . .
N2 C5 C4 124.1(4) . .
N3 C6 N2 115.8(4) . .
N3 C6 C7 121.3(4) . .
N2 C6 C7 122.7(4) . .
C8 C7 C6 119.9(4) . .
C7 C8 C9 119.5(4) . .
C10 C9 C8 118.7(4) . .
C10 C9 C11 117.4(4) . .
C8 C9 C11 123.9(4) . .
N4 C10 N3 115.8(4) . .
N4 C10 C9 122.7(4) . .
N3 C10 C9 121.5(4) . .
C12 C11 C9 120.3(5) . .
C11 C12 C13 120.0(4) . .
N4 C13 N5 114.5(4) . .
N4 C13 C12 120.7(4) . .
N5 C13 C12 124.8(4) . .
C19 C14 C15 118.9(4) . .
C19 C14 C2 120.7(4) . .
C15 C14 C2 120.3(5) . .
C16 C15 C14 121.0(6) . .
C15 C16 C17 119.0(6) . .
C18 C17 C16 120.4(5) . .
C17 C18 C19 120.2(6) . .
C14 C19 C18 120.4(5) . .
C25 C20 C21 120.9(5) . .
C25 C20 S1 119.3(5) . .
C21 C20 S1 119.8(5) . .
C22 C21 C20 119.6(7) . .
C21 C22 C23 120.6(7) . .
C22 C23 C24 119.2(6) . .
C22 C23 C26 120.4(7) . .
C24 C23 C26 120.4(8) . .
C25 C24 C23 120.2(7) . .
C20 C25 C24 119.6(6) . .
N6 C27 C28 124.0(4) . .
C27 C28 C29 116.2(4) . .
C27 C28 C40 120.0(4) . .
C29 C28 C40 123.6(4) . .
C30 C29 C28 120.4(4) . .
C29 C30 C31 120.9(4) . .
N6 C31 N7 116.1(4) . .
N6 C31 C30 118.3(4) . .
N7 C31 C30 125.5(4) . .
N8 C32 N7 116.7(4) . .
N8 C32 C33 120.2(4) . .
N7 C32 C33 123.0(4) . .
C34 C33 C32 120.3(4) . .
C33 C34 C35 120.1(4) . .
C34 C35 C36 118.5(4) . .
C34 C35 C37 124.8(4) . .
C36 C35 C37 116.7(4) . .
N9 C36 N8 116.6(4) . .
N9 C36 C35 122.4(4) . .
N8 C36 C35 121.0(4) . .
C38 C37 C35 120.7(5) . .
C37 C38 C39 119.4(4) . .
N9 C39 N10 114.2(4) . .
N9 C39 C38 120.8(4) . .
N10 C39 C38 125.0(4) . .
C41 C40 C45 118.6(5) . .
C41 C40 C28 121.1(5) . .
C45 C40 C28 120.3(5) . .
C40 C41 C42 120.9(6) . .
C43 C42 C41 119.4(7) . .
C42 C43 C44 120.3(6) . .
C43 C44 C45 120.9(7) . .
C44 C45 C40 119.9(6) . .
C51 C46 C47 120.5(5) . .
C51 C46 S2 123.4(4) . .
C47 C46 S2 116.1(4) . .
C48 C47 C46 118.7(6) . .
C49 C48 C47 122.2(6) . .
C48 C49 C50 118.7(5) . .
C48 C49 C52 121.0(6) . .
C50 C49 C52 120.3(6) . .
C51 C50 C49 121.0(6) . .
C46 C51 C50 118.8(5) . .
N11 C53 C54 124.3(4) . .
C53 C54 C55 116.0(4) . .
C53 C54 C66 119.8(4) . .
C55 C54 C66 124.1(4) . .
C56 C55 C54 120.8(4) . .
C55 C56 C57 120.2(4) . .
N11 C57 N12 114.9(4) . .
N11 C57 C56 118.8(4) . .
N12 C57 C56 126.0(4) . .
N12 C58 N13 116.1(4) . .
N12 C58 C59 124.2(4) . .
N13 C58 C59 119.6(4) . .
C60 C59 C58 120.7(4) . .
C59 C60 C61 120.0(4) . .
C63 C61 C62 118.3(4) . .
C63 C61 C60 123.5(4) . .
C62 C61 C60 118.2(4) . .
N14 C62 N13 118.2(4) . .
N14 C62 C61 120.6(4) . .
N13 C62 C61 121.1(4) . .
C64 C63 C61 120.7(4) . .
C63 C64 C65 119.3(4) . .
N14 C65 N15 115.3(4) . .
N14 C65 C64 120.8(4) . .
N15 C65 C64 123.9(4) . .
C71 C66 C67 118.1(4) . .
C71 C66 C54 121.2(4) . .
C67 C66 C54 120.6(5) . .
C68 C67 C66 120.8(5) . .
C69 C68 C67 120.1(5) . .
C68 C69 C70 119.5(5) . .
C71 C70 C69 120.5(6) . .
C70 C71 C66 121.0(5) . .
C77 C72 C73 120.4(5) . .
C77 C72 S3 120.1(4) . .
C73 C72 S3 119.4(4) . .
C72 C73 C74 118.6(6) . .
C75 C74 C73 121.6(5) . .
C74 C75 C76 118.2(5) . .
C74 C75 C78 120.4(6) . .
C76 C75 C78 121.4(7) . .
C77 C76 C75 121.0(7) . .
C72 C77 C76 120.1(6) . .
N16 C79 C80 123.7(4) . .
C79 C80 C81 117.1(4) . .
C79 C80 C92 122.3(5) . .
C81 C80 C92 120.6(5) . .
C82 C81 C80 119.5(5) . .
C81 C82 C83 120.6(4) . .
N16 C83 N17 116.6(4) . .
N16 C83 C82 119.2(4) . .
N17 C83 C82 124.0(4) . .
N17 C84 N18 116.6(4) . .
N17 C84 C85 123.4(4) . .
N18 C84 C85 119.8(4) . .
C86 C85 C84 120.3(4) . .
C85 C86 C87 120.1(4) . .
C89 C87 C88 118.1(4) . .
C89 C87 C86 123.7(4) . .
C88 C87 C86 118.2(4) . .
N18 C88 N19 117.3(4) . .
N18 C88 C87 121.5(4) . .
N19 C88 C87 121.1(4) . .
C90 C89 C87 120.7(4) . .
C89 C90 C91 119.5(4) . .
N19 C91 N20 115.6(4) . .
N19 C91 C90 120.9(4) . .
N20 C91 C90 123.6(4) . .
C93 C92 C97 118.6(6) . .
C93 C92 C80 120.0(6) . .
C97 C92 C80 121.3(6) . .
C92 C93 C94 120.6(8) . .
C95 C94 C93 118.8(9) . .
C96 C95 C94 121.0(7) . .
C95 C96 C97 119.6(8) . .
C92 C97 C96 121.4(8) . .
C99 C98 C103 121.3(5) . .
C99 C98 S4 118.6(4) . .
C103 C98 S4 120.1(4) . .
C98 C99 C100 118.2(6) . .
C99 C100 C101 120.5(7) . .
C102 C101 C100 120.0(6) . .
C102 C101 C104 121.0(7) . .
C100 C101 C104 119.0(8) . .
C101 C102 C103 120.1(6) . .
C102 C103 C98 119.8(6) . .
F3 P1 F3 180.0 2_565 .
F3 P1 F1 90.1(2) 2_565 .
F3 P1 F1 89.9(2) . .
F3 P1 F1 89.9(2) 2_565 2_565
F3 P1 F1 90.1(2) . 2_565
F1 P1 F1 180.0 . 2_565
F3 P1 F2 90.6(3) 2_565 .
F3 P1 F2 89.4(3) . .
F1 P1 F2 89.83(19) . .
F1 P1 F2 90.17(19) 2_565 .
F3 P1 F2 89.4(3) 2_565 2_565
F3 P1 F2 90.6(3) . 2_565
F1 P1 F2 90.17(19) . 2_565
F1 P1 F2 89.83(19) 2_565 2_565
F2 P1 F2 180.0 . 2_565
F5 P2 F9 90.0(5) . .
F5 P2 F7 91.6(6) . .
F9 P2 F7 88.9(5) . .
F5 P2 F6 90.2(5) . .
F9 P2 F6 89.0(6) . .
F7 P2 F6 177.2(7) . .
F5 P2 F8 91.6(5) . .
F9 P2 F8 177.8(6) . .
F7 P2 F8 89.4(6) . .
F6 P2 F8 92.6(6) . .
F5 P2 F4 179.4(5) . .
F9 P2 F4 89.9(5) . .
F7 P2 F4 88.9(5) . .
F6 P2 F4 89.2(4) . .
F8 P2 F4 88.6(5) . .
Cl2 C105 Cl1 109.4(7) . .
Cl4' C106 Cl3' 119.6(9) . .
Cl4 C106 Cl3 94.5(6) . .
Cl5 C107 Cl6 114.1(5) . .
Cl8' C108 Cl7 94.1(6) . .
Cl7 C108 Cl8 112.6(6) . .
Cl9' C109 Cl10 115.7(7) . .
Cl10 C109 Cl9 119.2(6) . .
Cl11 C110 Cl12 121.5(14) . .
Cl14 C111 Cl13 93.9(11) . .

loop_
_geom_bond_atom_site_label_1
_geom_bond_atom_site_label_2
_geom_bond_distance
_geom_bond_site_symmetry_2
Ni1 N1 1.915(4) .
Ni1 N20 1.915(4) .
Ni1 N15 1.917(4) .
Ni1 N6 1.926(4) .
Ni1 Ni2 2.3467(7) .
Ni2 N2 1.879(4) .
Ni2 N7 1.890(3) .
Ni2 N19 1.927(3) .
Ni2 N14 1.931(3) .
Ni2 Ni3 2.3105(7) .
Ni3 N13 1.946(3) .
Ni3 N18 1.950(3) .
Ni3 N3 1.954(4) .
Ni3 N8 1.960(3) .
Ni3 Ni4 2.3043(7) .
Ni4 N17 1.998(4) .
Ni4 N12 2.003(3) .
Ni4 N9 2.049(4) .
Ni4 N4 2.051(4) .
Ni4 Ni5 2.2943(7) .
Ni5 N11 2.011(4) .
Ni5 N16 2.015(4) .
Ni5 N5 2.040(4) .
Ni5 N10 2.047(4) .
S1 O1 1.428(4) .
S1 O2 1.440(4) .
S1 N5 1.617(4) .
S1 C20 1.780(5) .
S2 O4 1.428(4) .
S2 O3 1.442(4) .
S2 N10 1.607(4) .
S2 C46 1.777(5) .
S3 O5 1.429(4) .
S3 O6 1.441(4) .
S3 N15 1.637(4) .
S3 C72 1.767(5) .
S4 O7 1.438(3) .
S4 O8 1.443(3) .
S4 N20 1.628(3) .
S4 C98 1.753(5) .
N1 C5 1.356(5) .
N1 C1 1.358(5) .
N2 C5 1.373(5) .
N2 C6 1.380(5) .
N3 C6 1.350(5) .
N3 C10 1.378(5) .
N4 C13 1.348(5) .
N4 C10 1.364(5) .
N5 C13 1.371(6) .
N6 C27 1.350(5) .
N6 C31 1.358(5) .
N7 C32 1.366(5) .
N7 C31 1.375(5) .
N8 C32 1.358(5) .
N8 C36 1.366(5) .
N9 C39 1.345(5) .
N9 C36 1.365(5) .
N10 C39 1.377(6) .
N11 C53 1.340(5) .
N11 C57 1.361(5) .
N12 C58 1.353(5) .
N12 C57 1.376(5) .
N13 C62 1.370(5) .
N13 C58 1.371(5) .
N14 C65 1.362(5) .
N14 C62 1.364(5) .
N15 C65 1.376(6) .
N16 C79 1.351(6) .
N16 C83 1.356(5) .
N17 C84 1.343(5) .
N17 C83 1.378(5) .
N18 C84 1.365(5) .
N18 C88 1.368(5) .
N19 C91 1.352(5) .
N19 C88 1.374(5) .
N20 C91 1.382(5) .
C1 C2 1.369(6) .
C2 C3 1.412(6) .
C2 C14 1.479(6) .
C3 C4 1.366(6) .
C4 C5 1.407(6) .
C6 C7 1.415(6) .
C7 C8 1.356(6) .
C8 C9 1.412(6) .
C9 C10 1.393(6) .
C9 C11 1.421(6) .
C11 C12 1.342(7) .
C12 C13 1.428(7) .
C14 C19 1.381(7) .
C14 C15 1.397(7) .
C15 C16 1.383(7) .
C16 C17 1.404(9) .
C17 C18 1.361(9) .
C18 C19 1.398(7) .
C20 C25 1.372(8) .
C20 C21 1.397(8) .
C21 C22 1.374(9) .
C22 C23 1.390(11) .
C23 C24 1.406(11) .
C23 C26 1.519(9) .
C24 C25 1.386(8) .
C27 C28 1.371(6) .
C28 C29 1.405(7) .
C28 C40 1.489(6) .
C29 C30 1.369(6) .
C30 C31 1.403(6) .
C32 C33 1.416(6) .
C33 C34 1.350(6) .
C34 C35 1.402(7) .
C35 C36 1.406(6) .
C35 C37 1.420(6) .
C37 C38 1.356(7) .
C38 C39 1.420(7) .
C40 C41 1.387(8) .
C40 C45 1.399(8) .
C41 C42 1.407(8) .
C42 C43 1.369(11) .
C43 C44 1.374(11) .
C44 C45 1.388(8) .
C46 C51 1.388(7) .
C46 C47 1.392(7) .
C47 C48 1.387(9) .
C48 C49 1.354(10) .
C49 C50 1.397(9) .
C49 C52 1.523(9) .
C50 C51 1.391(7) .
C53 C54 1.388(6) .
C54 C55 1.394(7) .
C54 C66 1.477(6) .
C55 C56 1.377(6) .
C56 C57 1.412(6) .
C58 C59 1.420(6) .
C59 C60 1.353(6) .
C60 C61 1.421(6) .
C61 C63 1.405(6) .
C61 C62 1.407(6) .
C63 C64 1.360(7) .
C64 C65 1.407(6) .
C66 C71 1.390(7) .
C66 C67 1.393(7) .
C67 C68 1.389(7) .
C68 C69 1.379(9) .
C69 C70 1.383(9) .
C70 C71 1.378(7) .
C72 C77 1.359(8) .
C72 C73 1.379(7) .
C73 C74 1.396(8) .
C74 C75 1.365(9) .
C75 C76 1.383(10) .
C75 C78 1.502(8) .
C76 C77 1.379(9) .
C79 C80 1.377(7) .
C80 C81 1.399(7) .
C80 C92 1.487(7) .
C81 C82 1.376(7) .
C82 C83 1.403(6) .
C84 C85 1.428(6) .
C85 C86 1.348(6) .
C86 C87 1.420(6) .
C87 C89 1.399(6) .
C87 C88 1.402(6) .
C89 C90 1.361(6) .
C90 C91 1.409(6) .
C92 C93 1.373(10) .
C92 C97 1.375(9) .
C93 C94 1.407(9) .
C94 C95 1.382(14) .
C95 C96 1.350(13) .
C96 C97 1.387(9) .
C98 C99 1.378(8) .
C98 C103 1.380(7) .
C99 C100 1.386(9) .
C100 C101 1.397(11) .
C101 C102 1.363(11) .
C101 C104 1.528(10) .
C102 C103 1.377(8) .
P1 F3 1.575(4) 2_565
P1 F3 1.575(4) .
P1 F1 1.591(3) .
P1 F1 1.591(3) 2_565
P1 F2 1.593(4) .
P1 F2 1.593(4) 2_565
P2 F5 1.585(7) .
P2 F9 1.593(7) .
P2 F7 1.595(7) .
P2 F6 1.596(7) .
P2 F8 1.598(7) .
P2 F4 1.610(7) .
C105 Cl2 1.749(9) .
C105 Cl1 1.754(10) .
C106 Cl4' 1.668(9) .
C106 Cl3' 1.705(9) .
C106 Cl4 1.777(9) .
C106 Cl3 1.849(9) .
C107 Cl5 1.723(10) .
C107 Cl6 1.744(10) .
C108 Cl8' 1.694(9) .
C108 Cl7 1.742(8) .
C108 Cl8 1.775(8) .
C109 Cl9' 1.678(9) .
C109 Cl10 1.714(8) .
C109 Cl9 1.721(8) .
C110 Cl11 1.751(10) .
C110 Cl12 1.770(10) .
C111 Cl14 1.762(10) .
C111 Cl13 1.764(10) .
